data_4103760
loop_
_publ_author_name
'Zhong Li'
'Frank W. Fowler'
'Joseph W. Lauher'

_publ_section_title
;
 Weak Interactions Dominating the Supramolecular Self-Assembly in a Salt:
 A Designed Single-Crystal-to-Single-Crystal Topochemical Polymerization
 of a Terminal Aryldiacetylene
;
_journal_name_full 'Journal of the American Chemical Society'
_journal_page_first 634
_journal_page_last 643
_journal_paper_doi 10.1021/ja806663h
_journal_volume 131
_journal_year 2009
_chemical_formula_sum 'C12 H23 N3 O6'
_chemical_formula_weight 305.3
_chemical_name_common (hexylNH3)2Hog
_space_group_IT_number 14
_symmetry_cell_setting monoclinic
_symmetry_space_group_name_Hall '-P 2yn'
_symmetry_space_group_name_H-M 'P 1 21/n 1'
_atom_sites_solution_hydrogens geom
_atom_sites_solution_primary direct
_atom_sites_solution_secondary difmap
_audit_creation_method SHELXL-97
_cell_angle_alpha 90.00
_cell_angle_beta 90.221(13)
_cell_angle_gamma 90.00
_cell_formula_units_Z 4
_cell_length_a 4.994(3)
_cell_length_b 16.209(11)
_cell_length_c 20.341(14)
_cell_measurement_temperature 273(2)
_cell_volume 1646.5(19)
_computing_cell_refinement 'Bruker SMART'
_computing_data_collection 'Bruker SMART'
_computing_data_reduction 'Bruker SAINT'
_computing_molecular_graphics 'Bruker SHELXTL'
_computing_publication_material 'Bruker SHELXTL'
_computing_structure_refinement 'SHELXL-97 (Sheldrick, 1997)'
_computing_structure_solution 'SHELXS-97 (Sheldrick, 1990)'
_diffrn_ambient_temperature 273(2)
_diffrn_measured_fraction_theta_full 0.899
_diffrn_measured_fraction_theta_max 0.899
_diffrn_measurement_device_type 'CCD area detector'
_diffrn_measurement_method 'phi and omega scans'
_diffrn_radiation_monochromator graphite
_diffrn_radiation_source 'fine-focus sealed tube'
_diffrn_radiation_type MoK\a
_diffrn_radiation_wavelength 0.71073
_diffrn_reflns_av_R_equivalents 0.1120
_diffrn_reflns_av_sigmaI/netI 0.2784
_diffrn_reflns_limit_h_max 6
_diffrn_reflns_limit_h_min -6
_diffrn_reflns_limit_k_max 11
_diffrn_reflns_limit_k_min -20
_diffrn_reflns_limit_l_max 26
_diffrn_reflns_limit_l_min -26
_diffrn_reflns_number 10185
_diffrn_reflns_theta_full 28.48
_diffrn_reflns_theta_max 28.48
_diffrn_reflns_theta_min 1.61
_exptl_absorpt_coefficient_mu 0.099
_exptl_absorpt_correction_type none
_exptl_crystal_density_diffrn 1.232
_exptl_crystal_density_method 'not measured'
_exptl_crystal_F_000 656
_exptl_crystal_size_max .6
_exptl_crystal_size_mid .1
_exptl_crystal_size_min .1
_refine_diff_density_max 0.227
_refine_diff_density_min -0.214
_refine_diff_density_rms 0.060
_refine_ls_extinction_coef 0.0075(17)
_refine_ls_extinction_expression Fc^*^=kFc[1+0.001xFc^2^\l^3^/sin(2\q)]^-1/4^
_refine_ls_extinction_method SHELXL
_refine_ls_goodness_of_fit_ref 0.957
_refine_ls_hydrogen_treatment mixed
_refine_ls_matrix_type full
_refine_ls_number_parameters 197
_refine_ls_number_reflns 3752
_refine_ls_number_restraints 0
_refine_ls_restrained_S_all 0.657
_refine_ls_R_factor_all 0.3593
_refine_ls_R_factor_gt 0.0642
_refine_ls_shift/su_max 0.000
_refine_ls_shift/su_mean 0.000
_refine_ls_structure_factor_coef Fsqd
_refine_ls_weighting_details 'calc w=1/[\s^2^(Fo^2^)+(0.0740P)^2^+0.0000P] where P=(Fo^2^+2Fc^2^)/3'
_refine_ls_weighting_scheme calc
_refine_ls_wR_factor_gt 0.1367
_refine_ls_wR_factor_ref 0.2207
_reflns_number_gt 1281
_reflns_number_total 3752
_reflns_threshold_expression >2sigma(I)
_cod_data_source_file ja806663h_si_007.cif
_cod_data_source_block hexylammonium
_cod_original_cell_volume 1646.7(19)
_cod_database_code 4103760

loop_
_symmetry_equiv_pos_as_xyz
'x, y, z'
'-x+1/2, y+1/2, -z+1/2'
'-x, -y, -z'
'x-1/2, -y-1/2, z-1/2'

loop_
_atom_site_label
_atom_site_type_symbol
_atom_site_fract_x
_atom_site_fract_y
_atom_site_fract_z
_atom_site_U_iso_or_equiv
_atom_site_adp_type
_atom_site_occupancy
_atom_site_symmetry_multiplicity
_atom_site_calc_flag
_atom_site_refinement_flags
O2 O 1.0193(7) 0.7958(3) 0.17913(16) 0.0841(14) Uani 1 1 d .
O4 O 0.6051(9) 0.7654(3) 0.4630(2) 0.0908(15) Uani 1 1 d .
N2 N 0.5775(9) 0.7908(3) 0.1600(2) 0.0619(14) Uani 1 1 d .
H2 H 0.4190 0.7903 0.1765 0.074 Uiso 1 1 calc R
O1 O 0.4897(7) 0.8069(3) 0.29212(16) 0.0867(14) Uani 1 1 d .
C7 C 0.7208(12) 0.8026(4) 0.2722(3) 0.0651(18) Uani 1 1 d .
C10 C 0.7884(12) 0.7959(3) 0.1987(3) 0.0591(16) Uani 1 1 d .
C8 C 0.8898(11) 0.8158(4) 0.3819(2) 0.0740(19) Uani 1 1 d .
H8A H 0.7867 0.8656 0.3897 0.089 Uiso 1 1 calc R
H8B H 1.0628 0.8228 0.4029 0.089 Uiso 1 1 calc R
C11 C 0.6149(11) 0.7857(4) 0.0889(2) 0.0719(18) Uani 1 1 d .
H11A H 0.4461 0.7710 0.0685 0.086 Uiso 1 1 calc R
H11B H 0.7427 0.7424 0.0792 0.086 Uiso 1 1 calc R
O5 O 0.8586(9) 0.8593(3) 0.0093(2) 0.1055(17) Uani 1 1 d .
N1 N 0.9305(9) 0.8064(3) 0.3110(2) 0.0711(15) Uani 1 1 d .
H1 H 1.0896 0.8034 0.2950 0.085 Uiso 1 1 calc R
O6 O 0.6572(8) 0.9328(3) 0.0850(2) 0.0914(16) Uani 1 1 d .
N3 N 0.3336(9) 0.5224(3) 0.4073(2) 0.0957(18) Uani 1 1 d .
H3A H 0.1908 0.4923 0.4178 0.144 Uiso 1 1 calc R
H3B H 0.3569 0.5618 0.4373 0.144 Uiso 1 1 calc R
H3C H 0.4778 0.4902 0.4062 0.144 Uiso 1 1 calc R
C9 C 0.7500(14) 0.7452(5) 0.4134(3) 0.079(2) Uani 1 1 d .
O3 O 0.7650(11) 0.6761(3) 0.3928(2) 0.126(2) Uani 1 1 d .
C12 C 0.7143(13) 0.8662(5) 0.0597(3) 0.074(2) Uani 1 1 d .
C5 C 0.288(2) 0.5173(8) 0.2890(5) 0.212(6) Uani 1 1 d .
H14A H 0.1504 0.4755 0.2942 0.255 Uiso 1 1 calc R
H14B H 0.4581 0.4888 0.2855 0.255 Uiso 1 1 calc R
C6 C 0.2922(19) 0.5611(6) 0.3413(5) 0.167(4) Uani 1 1 d .
H13A H 0.1239 0.5909 0.3432 0.201 Uiso 1 1 calc R
H13B H 0.4321 0.6020 0.3357 0.201 Uiso 1 1 calc R
C4 C 0.236(3) 0.5628(8) 0.2230(6) 0.215(6) Uani 1 1 d .
H15A H 0.0778 0.5963 0.2297 0.258 Uiso 1 1 calc R
H15B H 0.3843 0.6009 0.2173 0.258 Uiso 1 1 calc R
C3 C 0.206(4) 0.5284(10) 0.1703(7) 0.318(10) Uani 1 1 d .
H16A H 0.0459 0.4950 0.1744 0.382 Uiso 1 1 calc R
H16B H 0.3546 0.4902 0.1659 0.382 Uiso 1 1 calc R
C2 C 0.185(5) 0.5703(12) 0.1090(6) 0.317(11) Uani 1 1 d .
H17A H 0.0060 0.5935 0.1081 0.381 Uiso 1 1 calc R
H17B H 0.3067 0.6168 0.1119 0.381 Uiso 1 1 calc R
C1 C 0.216(5) 0.5448(14) 0.0619(7) 0.382(13) Uani 1 1 d .
H18A H 0.1421 0.4902 0.0604 0.572 Uiso 1 1 calc R
H18B H 0.4045 0.5424 0.0529 0.572 Uiso 1 1 calc R
H18C H 0.1295 0.5786 0.0295 0.572 Uiso 1 1 calc R
H4 H 0.481(13) 0.714(4) 0.488(3) 0.13(2) Uiso 1 1 d .

loop_
_atom_site_aniso_label
_atom_site_aniso_U_11
_atom_site_aniso_U_22
_atom_site_aniso_U_33
_atom_site_aniso_U_23
_atom_site_aniso_U_13
_atom_site_aniso_U_12
O2 0.040(3) 0.151(4) 0.061(3) -0.004(2) 0.009(2) -0.002(3)
O4 0.098(4) 0.108(4) 0.065(3) -0.005(3) 0.035(3) -0.014(3)
N2 0.045(3) 0.095(4) 0.046(3) 0.001(3) 0.003(2) -0.010(3)
O1 0.039(3) 0.159(4) 0.063(3) -0.005(3) 0.007(2) -0.006(3)
C7 0.040(4) 0.096(5) 0.059(5) 0.004(4) 0.001(3) -0.004(4)
C10 0.045(4) 0.081(5) 0.052(4) 0.008(3) 0.001(3) -0.004(4)
C8 0.063(4) 0.105(6) 0.053(4) -0.002(4) -0.003(3) -0.016(4)
C11 0.066(4) 0.102(6) 0.048(4) -0.007(4) 0.001(3) 0.000(4)
O5 0.133(4) 0.108(4) 0.075(3) 0.015(3) 0.050(3) 0.036(3)
N1 0.043(3) 0.115(4) 0.055(3) -0.001(3) 0.005(3) -0.002(3)
O6 0.100(4) 0.076(4) 0.098(4) -0.003(3) 0.020(3) 0.016(3)
N3 0.099(4) 0.104(5) 0.083(4) -0.015(3) 0.019(3) -0.017(3)
C9 0.081(5) 0.095(7) 0.062(5) 0.004(5) 0.009(4) -0.018(5)
O3 0.164(5) 0.101(5) 0.113(4) -0.004(4) 0.049(3) -0.004(4)
C12 0.079(5) 0.081(6) 0.063(5) 0.006(5) 0.000(4) 0.002(5)
C5 0.301(14) 0.232(14) 0.104(9) -0.051(9) 0.032(9) -0.091(11)
C6 0.182(9) 0.195(12) 0.125(9) 0.030(8) 0.018(8) -0.066(8)
C4 0.313(15) 0.228(15) 0.105(10) 0.048(10) 0.002(11) -0.013(11)
C3 0.55(3) 0.27(2) 0.130(13) 0.027(13) -0.064(17) -0.072(16)
C2 0.60(3) 0.263(18) 0.093(11) 0.040(13) -0.095(18) -0.028(17)
C1 0.56(3) 0.40(3) 0.185(18) 0.07(2) -0.11(3) 0.02(2)

loop_
_atom_type_symbol
_atom_type_description
_atom_type_scat_dispersion_real
_atom_type_scat_dispersion_imag
_atom_type_scat_source
C C 0.0033 0.0016 'International Tables Vol C Tables 4.2.6.8 and 6.1.1.4'
H H 0.0000 0.0000 'International Tables Vol C Tables 4.2.6.8 and 6.1.1.4'
N N 0.0061 0.0033 'International Tables Vol C Tables 4.2.6.8 and 6.1.1.4'
O O 0.0106 0.0060 'International Tables Vol C Tables 4.2.6.8 and 6.1.1.4'

loop_
_geom_angle_atom_site_label_1
_geom_angle_atom_site_label_2
_geom_angle_atom_site_label_3
_geom_angle
C10 N2 C11 119.5(4)
O1 C7 N1 123.5(5)
O1 C7 C10 122.1(5)
N1 C7 C10 114.3(5)
O2 C10 N2 124.1(5)
O2 C10 C7 121.7(5)
N2 C10 C7 114.2(5)
N1 C8 C9 114.2(5)
N2 C11 C12 112.5(5)
C7 N1 C8 119.0(5)
O3 C9 O4 123.2(7)
O3 C9 C8 122.7(7)
O4 C9 C8 114.1(7)
O6 C12 O5 123.5(7)
O6 C12 C11 121.0(6)
O5 C12 C11 115.5(7)
C6 C5 C4 117.2(13)
C5 C6 N3 121.1(11)
C3 C4 C5 124.3(14)
C4 C3 C2 124.2(17)
C1 C2 C3 127(3)

loop_
_geom_bond_atom_site_label_1
_geom_bond_atom_site_label_2
_geom_bond_distance
O2 C10 1.220(5)
O4 C9 1.284(7)
N2 C10 1.317(6)
N2 C11 1.460(5)
O1 C7 1.225(5)
C7 N1 1.312(6)
C7 C10 1.538(6)
C8 N1 1.465(5)
C8 C9 1.484(8)
C11 C12 1.517(8)
O5 C12 1.258(6)
O6 C12 1.230(7)
N3 C6 1.497(9)
C9 O3 1.199(7)
C5 C6 1.280(10)
C5 C4 1.552(13)
C4 C3 1.218(13)
C3 C2 1.425(18)
C2 C1 1.05(2)
